data_9015952
loop_
_publ_author_name
'Averbuch-Pouchot M'
'Durif, A.'
'Guitel, J.'
'Tordjman, I.'
'Laugt, M.'

_publ_section_title
;
 Structure cristalline de Cd (H2 P O4)2 (H2 O)2
 _cod_database_code 1007055
;
_journal_name_full 'Bulletin de la Societe Francaise de Mineralogie et de Cristallographie'
_journal_page_first 278
_journal_page_last 280
_journal_volume 96
_journal_year 1973
_chemical_formula_sum 'Cd O10 P2'
_space_group_IT_number 14
_symmetry_space_group_name_Hall '-P 2yn'
_symmetry_space_group_name_H-M 'P 1 21/n 1'
_cell_angle_alpha 90
_cell_angle_beta 93.79
_cell_angle_gamma 90
_cell_length_a 7.352
_cell_length_b 10.425
_cell_length_c 5.406
_cell_formula_units_Z 2
_cell_volume 413.435
_database_code_amcsd 0012138
_exptl_crystal_density_diffrn 2.686
_cod_duplicate_entry 1007055
_cod_original_formula_sum 'Cd P2 O10'
_cod_database_code 9015952
_amcsd_formula_title 'Cd H8 O10 P2'

loop_
_space_group_symop_operation_xyz
x,y,z
1/2+x,1/2-y,1/2+z
1/2-x,1/2+y,1/2-z
-x,-y,-z

loop_
_atom_site_label
_atom_site_fract_x
_atom_site_fract_y
_atom_site_fract_z
Cd1 0.00000 0.00000 0.00000
P1 0.33270 0.21620 0.24730
O1 0.36520 0.35870 0.22290
O2 0.45960 0.13760 0.08160
O3 0.38130 0.17410 0.52300
O4 0.14090 0.17460 0.17580
O5 0.27760 0.46400 0.77550

loop_
_cod_related_entry_id
_cod_related_entry_database
_cod_related_entry_code
1 AMCSD 0012138
